data_4321131
loop_
_publ_author_name
'Michael Mehring'
'Gilles Guerrero'
'Fran\,coise Dahan'
'P. Hubert Mutin'
'Andr\'e Vioux'

_publ_contact_author
;
       Dr P.Hubert Mutin
       Chimie Mol\'eculaire et Organisation du Solide
       UMR CNRS 5637
       Universit\'e de Montpellier II, cc 007
       34095 Montpellier Cedex 5
       France
;
_publ_contact_author_email mutin@cri.univ-montp2.fr
_publ_contact_author_fax '(33) 04671438532'
_publ_contact_author_phone '(33) 0467143972'
_publ_section_title
;
 Syntheses, Characterizations, and Single-Crystal X-ray Structures of
 Soluble Titanium Alkoxide Phosphonates
;
_journal_name_full 'Inorganic Chemistry'
_journal_page_first 3325
_journal_page_last 3332
_journal_paper_doi 10.1021/ic000002k
_journal_volume 39
_journal_year 2000
_chemical_formula_sum 'C29 H71 O19 P3 S Ti4'
_chemical_formula_weight 1040.43
_chemical_name_systematic
; 
 ? 
;
_space_group_IT_number 14
_symmetry_cell_setting monoclinic
_symmetry_space_group_name_Hall '-P 2ybc'
_symmetry_space_group_name_H-M 'P 1 21/c 1'
_atom_sites_solution_hydrogens geom
_atom_sites_solution_primary direct
_atom_sites_solution_secondary difmap
_audit_creation_method SHELXL-97
_cell_angle_alpha 90.00
_cell_angle_beta 91.019(15)
_cell_angle_gamma 90.00
_cell_formula_units_Z 4
_cell_length_a 19.743(3)
_cell_length_b 12.6777(11)
_cell_length_c 19.896(3)
_cell_measurement_temperature 160(2)
_cell_volume 4979.1(12)
_computing_cell_refinement 'STOE-IPDS software (Stoe, 2.87, 1997)'
_computing_data_collection 'STOE-IPDS software (Stoe, 2.87, 1997)'
_computing_data_reduction 'XRED (Stoe, 1.08, 1996)'
_computing_molecular_graphics 'ZORTEP (Zsolnai, 1996)'
_computing_structure_refinement 'SHELXL-97 (Sheldrick, 1997)'
_computing_structure_solution 'SHELXS-97 (Sheldrick, 1990)'
_diffrn_ambient_temperature 160(2)
_diffrn_measured_fraction_theta_full 0.986
_diffrn_measured_fraction_theta_max 0.986
_diffrn_measurement_device_type STOE-IPDS
_diffrn_measurement_method 'Imaging Plate Detctor System'
_diffrn_radiation_monochromator graphite
_diffrn_radiation_source 'fine-focus sealed tube'
_diffrn_radiation_type MoK\a
_diffrn_radiation_wavelength 0.71073
_diffrn_reflns_av_R_equivalents 0.0358
_diffrn_reflns_av_sigmaI/netI 0.0329
_diffrn_reflns_limit_h_max 22
_diffrn_reflns_limit_h_min -22
_diffrn_reflns_limit_k_max 14
_diffrn_reflns_limit_k_min -14
_diffrn_reflns_limit_l_max 22
_diffrn_reflns_limit_l_min -22
_diffrn_reflns_number 39726
_diffrn_reflns_theta_full 24.18
_diffrn_reflns_theta_max 24.18
_diffrn_reflns_theta_min 1.91
_exptl_absorpt_coefficient_mu 0.819
_exptl_absorpt_correction_type none
_exptl_crystal_colour Colourless
_exptl_crystal_density_diffrn 1.388
_exptl_crystal_density_method 'not measured'
_exptl_crystal_description Plate
_exptl_crystal_F_000 2184
_exptl_crystal_size_max 0.50
_exptl_crystal_size_mid 0.40
_exptl_crystal_size_min 0.15
_refine_diff_density_max 0.224
_refine_diff_density_min -0.171
_refine_diff_density_rms 0.042
_refine_ls_extinction_method none
_refine_ls_goodness_of_fit_ref 0.909
_refine_ls_hydrogen_treatment mixed
_refine_ls_matrix_type full
_refine_ls_number_parameters 505
_refine_ls_number_reflns 7880
_refine_ls_number_restraints 0
_refine_ls_restrained_S_all 0.909
_refine_ls_R_factor_all 0.0344
_refine_ls_R_factor_gt 0.0218
_refine_ls_shift/su_max 0.001
_refine_ls_shift/su_mean 0.000
_refine_ls_structure_factor_coef Fsqd
_refine_ls_weighting_details 'w=1/[\s^2^(Fo^2^)+(0.0179P)^2^+0.0000P] where P=(Fo^2^+2Fc^2^)/3'
_refine_ls_weighting_scheme calc
_refine_ls_wR_factor_gt 0.0451
_refine_ls_wR_factor_ref 0.0488
_reflns_number_gt 5802
_reflns_number_total 7880
_reflns_threshold_expression >2sigma(I)
_cod_data_source_file ic000002k_1.cif
_cod_data_source_block (2)
_cod_depositor_comments
;
The following automatic conversions were performed:

'_symmetry_cell_setting' value 'Monoclinic' changed to 'monoclinic'
according to the built-in table from CIF Core dictionary named
'cif_core.dic' version 2.4.1 from
2010-06-29.

'_exptl_absorpt_correction_type' value 'None' changed to
'none' according to the built-in table from CIF Core dictionary named
'cif_core.dic' version 2.4.1 from 2010-06-29.

Automatic conversion script
Id: cif_fix_values 1646 2011-03-28 12:23:43Z adriana 

The following automatic conversions were performed:

'_refine_ls_weighting_scheme' value 'calc
w=1/[\s^2^(Fo^2^)+(0.0179P)^2^+0.0000P] where P=(Fo^2^+2Fc^2^)/3' was
changed to 'calc'. New tag '_refine_ls_weighting_details' was
created. The value of the new tag was set to
'w=1/[\s^2^(Fo^2^)+(0.0179P)^2^+0.0000P] where P=(Fo^2^+2Fc^2^)/3'.

Automatic conversion script
Id: cif_fix_values 3143 2015-03-26 13:38:13Z robertas 
;
_cod_original_cell_volume 4979.1(10)
_cod_database_code 4321131

loop_
_symmetry_equiv_pos_as_xyz
'x, y, z'
'x, -y+1/2, z+1/2'
'-x, -y, -z'
'-x, y-1/2, -z-1/2'

loop_
_atom_site_label
_atom_site_type_symbol
_atom_site_fract_x
_atom_site_fract_y
_atom_site_fract_z
_atom_site_U_iso_or_equiv
_atom_site_adp_type
_atom_site_occupancy
_atom_site_calc_flag
_atom_site_refinement_flags
_atom_site_disorder_assembly
_atom_site_disorder_group
Ti1 Ti 0.251638(17) 0.33956(3) 0.118943(17) 0.02618(8) Uani 1 d . . .
Ti2 Ti 0.307207(17) 0.56442(3) 0.090549(16) 0.02598(8) Uani 1 d . . .
Ti3 Ti 0.325144(18) 0.46501(3) 0.232280(16) 0.02686(8) Uani 1 d . . .
Ti4 Ti 0.097300(16) 0.60588(3) 0.212444(15) 0.02162(8) Uani 1 d . . .
O1 O 0.17379(7) 0.39622(11) 0.06800(6) 0.0314(3) Uani 1 d . . .
P1 P 0.15666(3) 0.51395(4) 0.05957(2) 0.02575(11) Uani 1 d . . .
C1 C 0.10447(11) 0.52159(18) -0.01473(9) 0.0364(5) Uani 1 d . . .
H1A H 0.1291 0.4927 -0.0529 0.040 Uiso 1 calc R . .
H1B H 0.0928 0.5954 -0.0237 0.040 Uiso 1 calc R . .
H1C H 0.0629 0.4808 -0.0082 0.040 Uiso 1 calc R . .
O2 O 0.19208(6) 0.30330(10) 0.19250(6) 0.0294(3) Uani 1 d . . .
P2 P 0.18158(2) 0.37147(4) 0.25523(2) 0.02572(11) Uani 1 d . . .
C2 C 0.14557(11) 0.28505(16) 0.31524(10) 0.0347(5) Uani 1 d . . .
H2A H 0.1769 0.2268 0.3246 0.038 Uiso 1 calc R . .
H2B H 0.1027 0.2569 0.2973 0.038 Uiso 1 calc R . .
H2C H 0.1372 0.3239 0.3569 0.038 Uiso 1 calc R . .
O3 O 0.18687(7) 0.67175(11) 0.22113(7) 0.0361(3) Uani 1 d . . .
P3 P 0.26186(3) 0.68918(4) 0.21728(2) 0.03111(12) Uani 1 d . . .
C3 C 0.27895(13) 0.81717(18) 0.25134(12) 0.0465(6) Uani 1 d . . .
H3A H 0.3277 0.8314 0.2497 0.051 Uiso 1 calc R . .
H3B H 0.2642 0.8198 0.2981 0.051 Uiso 1 calc R . .
H3C H 0.2543 0.8704 0.2249 0.051 Uiso 1 calc R . .
O4 O 0.00680(7) 0.52799(10) 0.19543(7) 0.0325(3) Uani 1 d . . .
S1 S -0.00852(3) 0.41890(4) 0.22391(2) 0.03088(11) Uani 1 d . . .
C4 C 0.01534(11) 0.32940(17) 0.16051(11) 0.0395(5) Uani 1 d . . .
H4A H 0.0648 0.3239 0.1599 0.043 Uiso 1 calc R . .
H4B H -0.0014 0.3548 0.1168 0.043 Uiso 1 calc R . .
H4C H -0.0041 0.2599 0.1697 0.043 Uiso 1 calc R . .
C5 C -0.09819(10) 0.41081(19) 0.21317(11) 0.0433(6) Uani 1 d . . .
H5A H -0.1200 0.4575 0.2455 0.048 Uiso 1 calc R . .
H5B H -0.1130 0.3380 0.2207 0.048 Uiso 1 calc R . .
H5C H -0.1109 0.4325 0.1674 0.048 Uiso 1 calc R . .
O5 O 0.26087(6) 0.48135(10) 0.15828(6) 0.0264(3) Uani 1 d . . .
O6 O 0.31354(6) 0.41435(11) 0.05497(6) 0.0299(3) Uani 1 d . . .
C6 C 0.33759(11) 0.3707(2) -0.00687(11) 0.0461(6) Uani 1 d . . .
H6 H 0.3346 0.2920 -0.0044 0.051 Uiso 1 calc R . .
C7 C 0.41073(12) 0.4014(2) -0.01653(12) 0.0510(6) Uani 1 d . . .
H7A H 0.4384 0.3743 0.0210 0.056 Uiso 1 calc R . .
H7B H 0.4144 0.4785 -0.0181 0.056 Uiso 1 calc R . .
H7C H 0.4268 0.3714 -0.0587 0.056 Uiso 1 calc R . .
C8 C 0.29219(13) 0.4090(2) -0.06448(12) 0.0562(7) Uani 1 d . . .
H8A H 0.2453 0.3879 -0.0563 0.062 Uiso 1 calc R . .
H8B H 0.3073 0.3779 -0.1067 0.062 Uiso 1 calc R . .
H8C H 0.2948 0.4861 -0.0674 0.062 Uiso 1 calc R . .
O7 O 0.33079(7) 0.32465(11) 0.18433(6) 0.0310(3) Uani 1 d . . .
C9 C 0.36983(12) 0.23510(19) 0.20389(11) 0.0461(6) Uani 1 d . . .
H9 H 0.4049 0.2591 0.2374 0.051 Uiso 1 calc R . .
C10 C 0.32579(13) 0.15354(19) 0.23795(12) 0.0494(6) Uani 1 d . . .
H10A H 0.3035 0.1858 0.2765 0.054 Uiso 1 calc R . .
H10B H 0.3540 0.0945 0.2534 0.054 Uiso 1 calc R . .
H10C H 0.2914 0.1277 0.2059 0.054 Uiso 1 calc R . .
C11 C 0.40626(12) 0.1884(2) 0.14468(12) 0.0518(6) Uani 1 d . . .
H11A H 0.4345 0.2427 0.1240 0.057 Uiso 1 calc R . .
H11B H 0.3730 0.1624 0.1115 0.057 Uiso 1 calc R . .
H11C H 0.4350 0.1298 0.1601 0.057 Uiso 1 calc R . .
O8 O 0.25046(7) 0.21361(11) 0.07960(7) 0.0359(3) Uani 1 d . . .
C12 C 0.22275(13) 0.1276(2) 0.04336(14) 0.0545(7) Uani 1 d . . .
H12 H 0.2417 0.1363 -0.0026 0.060 Uiso 1 calc R . .
C13 C 0.24881(14) 0.0221(2) 0.06535(14) 0.0594(7) Uani 1 d . . .
H13A H 0.2982 0.0254 0.0712 0.065 Uiso 1 calc R . .
H13B H 0.2371 -0.0308 0.0312 0.065 Uiso 1 calc R . .
H13C H 0.2283 0.0026 0.1081 0.065 Uiso 1 calc R . .
C14 C 0.14820(13) 0.1367(2) 0.03179(14) 0.0583(7) Uani 1 d . . .
H14A H 0.1371 0.2088 0.0175 0.064 Uiso 1 calc R . .
H14B H 0.1247 0.1206 0.0735 0.064 Uiso 1 calc R . .
H14C H 0.1338 0.0869 -0.0033 0.064 Uiso 1 calc R . .
O9 O 0.22060(7) 0.57789(11) 0.04339(6) 0.0341(3) Uani 1 d . . .
O10 O 0.35642(7) 0.63197(11) 0.03074(7) 0.0373(3) Uani 1 d . . .
C15 C 0.38504(14) 0.7020(2) -0.01579(13) 0.0591(7) Uani 1 d . . .
H15 H 0.4216 0.6652 -0.0409 0.065 Uiso 1 calc R . .
C16 C 0.41436(15) 0.7948(2) 0.02124(14) 0.0649(8) Uani 1 d . . .
H16A H 0.4506 0.7709 0.0519 0.071 Uiso 1 calc R . .
H16B H 0.3788 0.8292 0.0471 0.071 Uiso 1 calc R . .
H16C H 0.4329 0.8451 -0.0111 0.071 Uiso 1 calc R . .
C17 C 0.32908(15) 0.7333(2) -0.06379(14) 0.0670(8) Uani 1 d . . .
H17A H 0.3116 0.6704 -0.0869 0.074 Uiso 1 calc R . .
H17B H 0.3466 0.7830 -0.0969 0.074 Uiso 1 calc R . .
H17C H 0.2925 0.7668 -0.0389 0.074 Uiso 1 calc R . .
O11 O 0.28751(7) 0.69031(12) 0.14511(7) 0.0387(3) Uani 1 d . . .
O12 O 0.38143(7) 0.52859(11) 0.15815(7) 0.0324(3) Uani 1 d . . .
C18 C 0.44997(12) 0.5635(2) 0.15675(13) 0.0520(6) Uani 1 d . . .
H18 H 0.4592 0.5881 0.1100 0.057 Uiso 1 calc R . .
C19 C 0.49804(13) 0.4747(2) 0.17257(13) 0.0572(7) Uani 1 d . . .
H19A H 0.4912 0.4178 0.1398 0.063 Uiso 1 calc R . .
H19B H 0.4895 0.4480 0.2179 0.063 Uiso 1 calc R . .
H19C H 0.5448 0.5004 0.1703 0.063 Uiso 1 calc R . .
C20 C 0.45739(13) 0.6572(2) 0.20292(13) 0.0572(7) Uani 1 d . . .
H20A H 0.4253 0.7123 0.1889 0.063 Uiso 1 calc R . .
H20B H 0.5037 0.6846 0.2007 0.063 Uiso 1 calc R . .
H20C H 0.4480 0.6356 0.2491 0.063 Uiso 1 calc R . .
O13 O 0.30275(7) 0.60906(11) 0.26046(7) 0.0368(3) Uani 1 d . . .
O14 O 0.38835(7) 0.43939(11) 0.29518(7) 0.0340(3) Uani 1 d . . .
C21 C 0.41390(13) 0.4079(2) 0.35882(13) 0.0569(7) Uani 1 d . . .
H21 H 0.4207 0.3298 0.3568 0.063 Uiso 1 calc R . .
C22 C 0.48090(14) 0.4555(2) 0.37512(13) 0.0607(7) Uani 1 d . . .
H22A H 0.5128 0.4384 0.3395 0.067 Uiso 1 calc R . .
H22B H 0.4980 0.4272 0.4180 0.067 Uiso 1 calc R . .
H22C H 0.4762 0.5322 0.3786 0.067 Uiso 1 calc R . .
C23 C 0.36021(14) 0.4280(2) 0.41037(13) 0.0628(7) Uani 1 d . . .
H23A H 0.3179 0.3935 0.3961 0.069 Uiso 1 calc R . .
H23B H 0.3527 0.5041 0.4145 0.069 Uiso 1 calc R . .
H23C H 0.3752 0.3994 0.4539 0.069 Uiso 1 calc R . .
O15 O 0.24982(6) 0.40814(10) 0.28468(6) 0.0285(3) Uani 1 d . . .
O16 O 0.13256(6) 0.46076(10) 0.24150(6) 0.0262(3) Uani 1 d . . .
O17 O 0.11846(7) 0.55870(10) 0.11764(6) 0.0280(3) Uani 1 d . . .
O18 O 0.05553(6) 0.72315(9) 0.18192(6) 0.0242(3) Uani 1 d . . .
C24 C 0.04001(10) 0.78394(16) 0.12399(9) 0.0310(4) Uani 1 d . . .
H24 H 0.0134 0.8468 0.1384 0.034 Uiso 1 calc R . .
C25 C -0.00304(11) 0.72226(16) 0.07452(10) 0.0341(5) Uani 1 d . . .
H25A H -0.0446 0.6990 0.0963 0.038 Uiso 1 calc R . .
H25B H 0.0223 0.6606 0.0591 0.038 Uiso 1 calc R . .
H25C H -0.0148 0.7671 0.0359 0.038 Uiso 1 calc R . .
C26 C 0.10482(12) 0.82275(19) 0.09435(11) 0.0459(6) Uani 1 d . . .
H26A H 0.1305 0.8629 0.1283 0.050 Uiso 1 calc R . .
H26B H 0.0944 0.8683 0.0557 0.050 Uiso 1 calc R . .
H26C H 0.1318 0.7624 0.0797 0.050 Uiso 1 calc R . .
O19 O 0.07822(7) 0.62736(11) 0.30058(6) 0.0311(3) Uani 1 d . . .
C27 C 0.09664(13) 0.5820(2) 0.36359(12) 0.0523(6) Uani 1 d . . .
H27 H 0.1138 0.5088 0.3558 0.058 Uiso 1 calc R . .
C28 C 0.03541(13) 0.5760(2) 0.40729(12) 0.0537(6) Uani 1 d . . .
H28A H 0.0008 0.5318 0.3854 0.059 Uiso 1 calc R . .
H28B H 0.0173 0.6470 0.4142 0.059 Uiso 1 calc R . .
H28C H 0.0483 0.5451 0.4508 0.059 Uiso 1 calc R . .
C29 C 0.15174(11) 0.64540(19) 0.39434(11) 0.0442(6) Uani 1 d . . .
H29A H 0.1904 0.6471 0.3641 0.049 Uiso 1 calc R . .
H29B H 0.1658 0.6137 0.4373 0.049 Uiso 1 calc R . .
H29C H 0.1356 0.7174 0.4020 0.049 Uiso 1 calc R . .

loop_
_atom_site_aniso_label
_atom_site_aniso_U_11
_atom_site_aniso_U_22
_atom_site_aniso_U_33
_atom_site_aniso_U_23
_atom_site_aniso_U_13
_atom_site_aniso_U_12
Ti1 0.02651(18) 0.03092(19) 0.02115(17) -0.00272(14) 0.00131(14) 0.00537(15)
Ti2 0.02452(18) 0.03298(19) 0.02046(17) 0.00410(15) 0.00154(14) -0.00585(15)
Ti3 0.02798(18) 0.03292(19) 0.01957(17) 0.00288(15) -0.00262(14) -0.00568(15)
Ti4 0.02735(18) 0.02245(17) 0.01511(15) -0.00088(13) 0.00199(13) 0.00048(14)
O1 0.0308(7) 0.0436(8) 0.0197(6) -0.0072(6) -0.0014(6) 0.0053(6)
P1 0.0297(3) 0.0336(3) 0.0140(2) -0.0027(2) 0.00018(19) -0.0018(2)
C1 0.0404(12) 0.0468(13) 0.0218(10) -0.0041(9) -0.0018(9) 0.0034(10)
O2 0.0290(7) 0.0334(8) 0.0257(7) -0.0038(6) 0.0008(6) 0.0070(6)
P2 0.0260(3) 0.0305(3) 0.0207(2) 0.0012(2) 0.00257(19) 0.0016(2)
C2 0.0365(11) 0.0362(11) 0.0316(11) 0.0111(9) 0.0042(9) 0.0033(9)
O3 0.0421(8) 0.0383(8) 0.0279(7) 0.0002(6) -0.0030(6) -0.0094(7)
P3 0.0388(3) 0.0308(3) 0.0236(3) 0.0030(2) -0.0054(2) -0.0126(2)
C3 0.0535(15) 0.0472(14) 0.0385(13) 0.0042(11) -0.0098(11) -0.0108(12)
O4 0.0372(8) 0.0268(7) 0.0338(7) 0.0099(6) 0.0079(6) 0.0033(6)
S1 0.0329(3) 0.0329(3) 0.0269(2) 0.0110(2) 0.0016(2) 0.0006(2)
C4 0.0442(13) 0.0322(11) 0.0420(13) -0.0018(10) -0.0038(10) -0.0002(10)
C5 0.0343(12) 0.0521(14) 0.0436(13) 0.0211(11) -0.0001(10) -0.0004(11)
O5 0.0260(7) 0.0372(8) 0.0159(6) 0.0019(6) 0.0001(5) -0.0049(6)
O6 0.0297(7) 0.0406(8) 0.0194(6) 0.0015(6) 0.0027(6) 0.0031(6)
C6 0.0422(13) 0.0638(16) 0.0329(12) 0.0000(11) 0.0167(10) 0.0089(12)
C7 0.0469(14) 0.0622(16) 0.0443(13) 0.0000(12) 0.0103(11) 0.0044(12)
C8 0.0615(17) 0.0655(17) 0.0418(14) -0.0104(13) 0.0070(12) 0.0104(14)
O7 0.0288(7) 0.0357(8) 0.0286(7) 0.0024(6) 0.0022(6) 0.0079(6)
C9 0.0440(13) 0.0551(15) 0.0389(13) -0.0022(11) -0.0091(11) 0.0215(12)
C10 0.0573(15) 0.0461(14) 0.0444(14) 0.0019(11) -0.0073(12) 0.0172(12)
C11 0.0446(14) 0.0602(16) 0.0504(14) -0.0067(12) -0.0035(11) 0.0161(12)
O8 0.0363(8) 0.0394(8) 0.0319(8) -0.0100(6) -0.0023(6) 0.0115(7)
C12 0.0564(16) 0.0483(15) 0.0585(16) -0.0137(12) -0.0077(13) 0.0108(12)
C13 0.0590(17) 0.0574(17) 0.0616(17) -0.0105(14) -0.0043(13) 0.0048(13)
C14 0.0606(16) 0.0479(15) 0.0660(17) -0.0061(13) -0.0065(14) -0.0010(13)
O9 0.0344(8) 0.0407(8) 0.0271(7) 0.0059(6) 0.0006(6) -0.0086(6)
O10 0.0372(8) 0.0413(8) 0.0335(8) 0.0086(7) 0.0048(6) -0.0087(7)
C15 0.0587(16) 0.0652(17) 0.0537(16) 0.0153(13) 0.0094(13) -0.0139(14)
C16 0.0651(18) 0.0711(19) 0.0579(17) 0.0138(15) -0.0134(14) -0.0170(15)
C17 0.0735(19) 0.0659(18) 0.0608(17) 0.0203(15) -0.0197(15) -0.0140(15)
O11 0.0388(8) 0.0422(9) 0.0349(8) 0.0053(7) -0.0075(7) -0.0080(7)
O12 0.0271(7) 0.0411(8) 0.0288(7) 0.0060(6) 0.0001(6) -0.0075(6)
C18 0.0399(13) 0.0657(17) 0.0498(14) 0.0183(13) -0.0122(11) -0.0157(12)
C19 0.0516(15) 0.0657(17) 0.0546(16) 0.0116(13) 0.0138(12) -0.0079(14)
C20 0.0475(14) 0.0672(17) 0.0563(16) 0.0144(13) -0.0192(12) -0.0244(13)
O13 0.0373(8) 0.0404(8) 0.0324(8) 0.0058(6) -0.0115(6) -0.0137(7)
O14 0.0322(7) 0.0396(8) 0.0299(7) 0.0049(6) -0.0098(6) -0.0060(6)
C21 0.0577(16) 0.0627(17) 0.0499(15) 0.0022(13) -0.0090(13) -0.0008(14)
C22 0.0668(18) 0.0659(18) 0.0488(15) 0.0043(13) -0.0121(13) -0.0093(14)
C23 0.0608(17) 0.0732(19) 0.0540(16) 0.0048(14) -0.0111(14) -0.0039(15)
O15 0.0305(7) 0.0358(8) 0.0191(6) 0.0023(6) 0.0006(5) -0.0028(6)
O16 0.0285(7) 0.0274(7) 0.0228(6) -0.0013(5) 0.0029(5) 0.0016(6)
O17 0.0353(7) 0.0310(7) 0.0178(6) -0.0029(6) 0.0027(5) -0.0012(6)
O18 0.0322(7) 0.0236(7) 0.0167(6) 0.0004(5) -0.0004(5) 0.0019(6)
C24 0.0377(11) 0.0294(10) 0.0258(10) 0.0043(8) -0.0007(9) 0.0046(9)
C25 0.0388(12) 0.0334(11) 0.0301(11) -0.0024(9) -0.0048(9) 0.0089(9)
C26 0.0537(14) 0.0481(14) 0.0360(12) 0.0038(11) 0.0013(11) -0.0034(12)
O19 0.0357(8) 0.0334(7) 0.0243(7) 0.0019(6) 0.0040(6) 0.0093(6)
C27 0.0605(16) 0.0534(15) 0.0431(14) 0.0027(12) 0.0006(12) 0.0089(13)
C28 0.0602(16) 0.0551(16) 0.0462(14) 0.0085(12) 0.0074(12) -0.0044(13)
C29 0.0413(13) 0.0553(15) 0.0361(12) 0.0087(11) 0.0024(10) 0.0034(11)

loop_
_atom_type_symbol
_atom_type_description
_atom_type_scat_dispersion_real
_atom_type_scat_dispersion_imag
_atom_type_scat_source
C C 0.0033 0.0016 'International Tables Vol C Tables 4.2.6.8 and 6.1.1.4'
H H 0.0000 0.0000 'International Tables Vol C Tables 4.2.6.8 and 6.1.1.4'
O O 0.0106 0.0060 'International Tables Vol C Tables 4.2.6.8 and 6.1.1.4'
P P 0.1023 0.0942 'International Tables Vol C Tables 4.2.6.8 and 6.1.1.4'
S S 0.1246 0.1234 'International Tables Vol C Tables 4.2.6.8 and 6.1.1.4'
Ti Ti 0.2776 0.4457 'International Tables Vol C Tables 4.2.6.8 and 6.1.1.4'

loop_
_geom_angle_atom_site_label_1
_geom_angle_atom_site_label_2
_geom_angle_atom_site_label_3
_geom_angle
_geom_angle_site_symmetry_1
_geom_angle_site_symmetry_3
_geom_angle_publ_flag
O8 Ti1 O2 96.63(6) . . ?
O8 Ti1 O1 95.59(6) . . ?
O2 Ti1 O1 89.81(6) . . ?
O8 Ti1 O5 174.72(6) . . ?
O2 Ti1 O5 88.26(5) . . ?
O1 Ti1 O5 86.40(5) . . ?
O8 Ti1 O6 98.49(6) . . ?
O2 Ti1 O6 164.88(6) . . ?
O1 Ti1 O6 88.84(6) . . ?
O5 Ti1 O6 76.63(5) . . ?
O8 Ti1 O7 101.71(6) . . ?
O2 Ti1 O7 87.97(5) . . ?
O1 Ti1 O7 162.70(6) . . ?
O5 Ti1 O7 76.39(5) . . ?
O6 Ti1 O7 88.85(5) . . ?
O8 Ti1 Ti3 141.57(5) . . ?
O2 Ti1 Ti3 81.70(4) . . ?
O1 Ti1 Ti3 122.71(4) . . ?
O5 Ti1 Ti3 37.15(4) . . ?
O6 Ti1 Ti3 86.38(4) . . ?
O7 Ti1 Ti3 40.02(4) . . ?
O8 Ti1 Ti2 138.16(5) . . ?
O2 Ti1 Ti2 124.90(4) . . ?
O1 Ti1 Ti2 81.15(4) . . ?
O5 Ti1 Ti2 37.28(4) . . ?
O6 Ti1 Ti2 40.07(4) . . ?
O7 Ti1 Ti2 86.07(4) . . ?
Ti3 Ti1 Ti2 59.972(12) . . ?
O10 Ti2 O9 96.99(6) . . ?
O10 Ti2 O5 174.32(6) . . ?
O9 Ti2 O5 87.80(5) . . ?
O10 Ti2 O11 95.42(7) . . ?
O9 Ti2 O11 90.81(6) . . ?
O5 Ti2 O11 87.55(6) . . ?
O10 Ti2 O12 98.97(6) . . ?
O9 Ti2 O12 164.05(6) . . ?
O5 Ti2 O12 76.26(5) . . ?
O11 Ti2 O12 87.90(6) . . ?
O10 Ti2 O6 100.40(6) . . ?
O9 Ti2 O6 88.46(6) . . ?
O5 Ti2 O6 76.59(5) . . ?
O11 Ti2 O6 164.13(6) . . ?
O12 Ti2 O6 88.46(5) . . ?
O10 Ti2 Ti3 138.77(5) . . ?
O9 Ti2 Ti3 124.03(4) . . ?
O5 Ti2 Ti3 36.91(4) . . ?
O11 Ti2 Ti3 81.31(4) . . ?
O12 Ti2 Ti3 40.10(4) . . ?
O6 Ti2 Ti3 85.97(4) . . ?
O10 Ti2 Ti1 139.91(5) . . ?
O9 Ti2 Ti1 81.84(4) . . ?
O5 Ti2 Ti1 37.66(4) . . ?
O11 Ti2 Ti1 124.61(4) . . ?
O12 Ti2 Ti1 85.82(4) . . ?
O6 Ti2 Ti1 39.66(4) . . ?
Ti3 Ti2 Ti1 59.840(12) . . ?
O14 Ti3 O5 173.95(6) . . ?
O14 Ti3 O13 97.33(6) . . ?
O5 Ti3 O13 88.27(6) . . ?
O14 Ti3 O15 95.02(6) . . ?
O5 Ti3 O15 87.18(5) . . ?
O13 Ti3 O15 90.77(6) . . ?
O14 Ti3 O7 97.31(6) . . ?
O5 Ti3 O7 77.08(5) . . ?
O13 Ti3 O7 165.35(5) . . ?
O15 Ti3 O7 88.63(5) . . ?
O14 Ti3 O12 101.38(6) . . ?
O5 Ti3 O12 76.41(5) . . ?
O13 Ti3 O12 88.12(6) . . ?
O15 Ti3 O12 163.58(5) . . ?
O7 Ti3 O12 88.35(6) . . ?
O14 Ti3 Ti1 136.95(5) . . ?
O5 Ti3 Ti1 37.82(4) . . ?
O13 Ti3 Ti1 125.47(4) . . ?
O15 Ti3 Ti1 81.31(4) . . ?
O7 Ti3 Ti1 40.04(4) . . ?
O12 Ti3 Ti1 86.01(4) . . ?
O14 Ti3 Ti2 141.23(5) . . ?
O5 Ti3 Ti2 37.20(4) . . ?
O13 Ti3 Ti2 81.90(4) . . ?
O15 Ti3 Ti2 123.71(4) . . ?
O7 Ti3 Ti2 86.27(4) . . ?
O12 Ti3 Ti2 39.95(4) . . ?
Ti1 Ti3 Ti2 60.187(14) . . ?
O18 Ti4 O19 95.74(6) . . ?
O18 Ti4 O3 94.88(6) . . ?
O19 Ti4 O3 93.05(6) . . ?
O18 Ti4 O17 91.75(5) . . ?
O19 Ti4 O17 171.45(6) . . ?
O3 Ti4 O17 90.41(6) . . ?
O18 Ti4 O16 171.48(6) . . ?
O19 Ti4 O16 86.42(5) . . ?
O3 Ti4 O16 93.23(6) . . ?
O17 Ti4 O16 85.58(5) . . ?
O18 Ti4 O4 87.12(6) . . ?
O19 Ti4 O4 92.08(6) . . ?
O3 Ti4 O4 174.28(6) . . ?
O17 Ti4 O4 84.17(5) . . ?
O16 Ti4 O4 84.57(5) . . ?
P1 O1 Ti1 125.44(8) . . ?
O17 P1 O1 113.26(7) . . ?
O17 P1 O9 112.76(8) . . ?
O1 P1 O9 110.74(8) . . ?
O17 P1 C1 108.99(9) . . ?
O1 P1 C1 105.35(9) . . ?
O9 P1 C1 105.14(9) . . ?
P2 O2 Ti1 124.74(8) . . ?
O16 P2 O15 113.44(8) . . ?
O16 P2 O2 111.72(7) . . ?
O15 P2 O2 110.56(7) . . ?
O16 P2 C2 108.70(9) . . ?
O15 P2 C2 106.84(9) . . ?
O2 P2 C2 105.10(9) . . ?
P3 O3 Ti4 161.39(10) . . ?
O3 P3 O11 113.10(8) . . ?
O3 P3 O13 112.35(8) . . ?
O11 P3 O13 110.41(8) . . ?
O3 P3 C3 107.10(10) . . ?
O11 P3 C3 106.48(10) . . ?
O13 P3 C3 106.98(9) . . ?
S1 O4 Ti4 123.30(8) . . ?
O4 S1 C4 105.04(9) . . ?
O4 S1 C5 102.15(9) . . ?
C4 S1 C5 98.88(11) . . ?
Ti3 O5 Ti2 105.89(6) . . ?
Ti3 O5 Ti1 105.03(6) . . ?
Ti2 O5 Ti1 105.05(6) . . ?
C6 O6 Ti1 124.89(13) . . ?
C6 O6 Ti2 132.95(13) . . ?
Ti1 O6 Ti2 100.27(6) . . ?
O6 C6 C7 109.89(19) . . ?
O6 C6 C8 108.79(18) . . ?
C7 C6 C8 111.9(2) . . ?
C9 O7 Ti3 127.38(12) . . ?
C9 O7 Ti1 131.19(13) . . ?
Ti3 O7 Ti1 99.94(6) . . ?
O7 C9 C11 111.24(18) . . ?
O7 C9 C10 110.72(18) . . ?
C11 C9 C10 111.4(2) . . ?
C12 O8 Ti1 156.94(14) . . ?
O8 C12 C14 113.0(2) . . ?
O8 C12 C13 114.4(2) . . ?
C14 C12 C13 116.7(2) . . ?
P1 O9 Ti2 124.80(8) . . ?
C15 O10 Ti2 168.02(16) . . ?
O10 C15 C16 109.1(2) . . ?
O10 C15 C17 106.6(2) . . ?
C16 C15 C17 112.3(2) . . ?
P3 O11 Ti2 125.46(9) . . ?
C18 O12 Ti2 126.46(13) . . ?
C18 O12 Ti3 132.09(13) . . ?
Ti2 O12 Ti3 99.95(6) . . ?
O12 C18 C19 111.1(2) . . ?
O12 C18 C20 108.4(2) . . ?
C19 C18 C20 114.1(2) . . ?
P3 O13 Ti3 124.73(8) . . ?
C21 O14 Ti3 156.35(15) . . ?
O14 C21 C22 112.6(2) . . ?
O14 C21 C23 108.5(2) . . ?
C22 C21 C23 114.6(2) . . ?
P2 O15 Ti3 125.19(7) . . ?
P2 O16 Ti4 159.71(8) . . ?
P1 O17 Ti4 160.17(9) . . ?
C24 O18 Ti4 144.63(12) . . ?
O18 C24 C26 108.94(16) . . ?
O18 C24 C25 111.14(16) . . ?
C26 C24 C25 112.84(17) . . ?
C27 O19 Ti4 137.33(14) . . ?
O19 C27 C29 108.7(2) . . ?
O19 C27 C28 109.6(2) . . ?
C29 C27 C28 112.5(2) . . ?

loop_
_geom_bond_atom_site_label_1
_geom_bond_atom_site_label_2
_geom_bond_distance
_geom_bond_site_symmetry_2
_geom_bond_publ_flag
Ti1 O8 1.7781(14) . ?
Ti1 O2 1.9485(14) . ?
Ti1 O1 1.9622(13) . ?
Ti1 O5 1.9678(13) . ?
Ti1 O6 2.0170(13) . ?
Ti1 O7 2.0242(14) . ?
Ti1 Ti3 3.0991(6) . ?
Ti1 Ti2 3.1100(6) . ?
Ti2 O10 1.7705(14) . ?
Ti2 O9 1.9431(14) . ?
Ti2 O5 1.9508(13) . ?
Ti2 O11 1.9727(16) . ?
Ti2 O12 2.0231(14) . ?
Ti2 O6 2.0347(14) . ?
Ti2 Ti3 3.1032(6) . ?
Ti3 O14 1.7814(13) . ?
Ti3 O5 1.9377(13) . ?
Ti3 O13 1.9630(15) . ?
Ti3 O15 1.9681(13) . ?
Ti3 O7 2.0231(14) . ?
Ti3 O12 2.0293(13) . ?
Ti4 O18 1.8004(12) . ?
Ti4 O19 1.8205(13) . ?
Ti4 O3 1.9605(14) . ?
Ti4 O17 2.0293(13) . ?
Ti4 O16 2.0469(13) . ?
Ti4 O4 2.0641(14) . ?
O1 P1 1.5389(15) . ?
P1 O17 1.5022(13) . ?
P1 O9 1.5391(14) . ?
P1 C1 1.7895(19) . ?
O2 P2 1.5353(13) . ?
P2 O16 1.5110(13) . ?
P2 O15 1.5318(14) . ?
P2 C2 1.7780(19) . ?
O3 P3 1.5002(15) . ?
P3 O11 1.5311(15) . ?
P3 O13 1.5482(15) . ?
P3 C3 1.788(2) . ?
O4 S1 1.5270(13) . ?
S1 C4 1.767(2) . ?
S1 C5 1.782(2) . ?
O6 C6 1.438(2) . ?
C6 C7 1.511(3) . ?
C6 C8 1.522(3) . ?
O7 C9 1.423(2) . ?
C9 C11 1.512(3) . ?
C9 C10 1.518(3) . ?
O8 C12 1.413(3) . ?
C12 C14 1.490(3) . ?
C12 C13 1.495(4) . ?
O10 C15 1.408(3) . ?
C15 C16 1.499(4) . ?
C15 C17 1.501(4) . ?
O12 C18 1.425(3) . ?
C18 C19 1.502(4) . ?
C18 C20 1.507(4) . ?
O14 C21 1.412(3) . ?
C21 C22 1.484(3) . ?
C21 C23 1.510(4) . ?
O18 C24 1.416(2) . ?
C24 C26 1.501(3) . ?
C24 C25 1.508(3) . ?
O19 C27 1.421(3) . ?
C27 C29 1.477(3) . ?
C27 C28 1.503(3) . ?
